data_7703297
loop_
_publ_author_name
'Noor, Awal'
'Qayyum, Sadaf'
'Schwarz, Stefan'
'Dietel, Thomas'
'Kempe, Rhett'

_publ_section_title
;
 Formation of a dimeric tungsten(i) complex via C-H activation.
;
_journal_issue 6
_journal_name_full 'Dalton transactions (Cambridge, England : 2003)'
_journal_page_first 1992
_journal_page_last 1996
_journal_paper_doi 10.1039/c9dt04847b
_journal_volume 49
_journal_year 2020
_chemical_formula_sum 'C64 H86 Cl4 N4 W2'
_chemical_formula_weight 1420.87
_chemical_properties_physical Air-sensitive,Moisture-sensitive
_space_group_IT_number 15
_space_group_name_Hall '-C 2yc'
_space_group_name_H-M_alt 'C 1 2/c 1'
_symmetry_cell_setting monoclinic
_symmetry_space_group_name_H-M 'C 1 2/c 1'
_atom_sites_solution_hydrogens geom
_atom_sites_solution_primary direct
_atom_sites_solution_secondary difmap
_audit_creation_method SHELXL-97
_audit_update_record
;
2019-10-22 deposited with the CCDC.	2020-01-15 downloaded from the CCDC.
;
_cell_angle_alpha 90.00
_cell_angle_beta 106.866(4)
_cell_angle_gamma 90.00
_cell_formula_units_Z 4
_cell_length_a 25.9780(9)
_cell_length_b 26.9280(9)
_cell_length_c 11.7290(5)
_cell_measurement_reflns_used 11835
_cell_measurement_temperature 133(2)
_cell_volume 7851.9(5)
_computing_cell_refinement X-AREA-STOE
_computing_data_collection X-AREA-STOE
_computing_data_reduction X-AREA-STOE
_computing_structure_refinement 'SHELXL-97 (Sheldrick, 2008)'
_computing_structure_solution SIR-97
_diffrn_ambient_temperature 133(2)
_diffrn_measured_fraction_theta_full 0.995
_diffrn_measured_fraction_theta_max 0.995
_diffrn_measurement_device_type STOE-IPDSII
_diffrn_measurement_method Omega-Scan
_diffrn_radiation_monochromator graphite
_diffrn_radiation_source 'fine-focus sealed tube'
_diffrn_radiation_type MoK\a
_diffrn_radiation_wavelength 0.71069
_diffrn_reflns_av_R_equivalents 0.1379
_diffrn_reflns_av_sigmaI/netI 0.2108
_diffrn_reflns_limit_h_max 30
_diffrn_reflns_limit_h_min -30
_diffrn_reflns_limit_k_max 31
_diffrn_reflns_limit_k_min -31
_diffrn_reflns_limit_l_max 13
_diffrn_reflns_limit_l_min -13
_diffrn_reflns_number 24750
_diffrn_reflns_theta_full 24.61
_diffrn_reflns_theta_max 24.61
_diffrn_reflns_theta_min 1.11
_exptl_absorpt_coefficient_mu 3.096
_exptl_absorpt_correction_T_max 0.8082
_exptl_absorpt_correction_T_min 0.5944
_exptl_absorpt_correction_type numerical
_exptl_crystal_colour red
_exptl_crystal_density_diffrn 1.202
_exptl_crystal_density_method 'not measured'
_exptl_crystal_description block
_exptl_crystal_F_000 2856
_exptl_crystal_size_max 0.14
_exptl_crystal_size_mid 0.13
_exptl_crystal_size_min 0.10
_platon_squeeze_details
;
;
_refine_diff_density_max 1.308
_refine_diff_density_min -0.725
_refine_diff_density_rms 0.163
_refine_ls_extinction_method none
_refine_ls_goodness_of_fit_ref 0.706
_refine_ls_hydrogen_treatment constr
_refine_ls_matrix_type full
_refine_ls_number_parameters 344
_refine_ls_number_reflns 6605
_refine_ls_number_restraints 0
_refine_ls_restrained_S_all 0.706
_refine_ls_R_factor_all 0.1262
_refine_ls_R_factor_gt 0.0521
_refine_ls_shift/su_max 0.000
_refine_ls_shift/su_mean 0.000
_refine_ls_structure_factor_coef Fsqd
_refine_ls_weighting_details 'calc w=1/[\s^2^(Fo^2^)+(0.0411P)^2^+0.0000P] where P=(Fo^2^+2Fc^2^)/3'
_refine_ls_weighting_scheme calc
_refine_ls_wR_factor_gt 0.1030
_refine_ls_wR_factor_ref 0.1184
_reflns_number_gt 3021
_reflns_number_total 6605
_reflns_threshold_expression >2\s(I)
_cod_data_source_file c9dt04847b2.cif
_cod_data_source_block t268mcsqma
_cod_depositor_comments 'Adding full bibliography for 7703297--7703299.cif.'
_cod_original_sg_symbol_H-M C2/c
_cod_database_code 7703297
_cell_measurement_2theta_min 2.23
_cell_measurement_2theta_max 49.37

loop_
_symmetry_equiv_pos_as_xyz
'x, y, z'
'-x, y, -z+1/2'
'x+1/2, y+1/2, z'
'-x+1/2, y+1/2, -z+1/2'
'-x, -y, -z'
'x, -y, z-1/2'
'-x+1/2, -y+1/2, -z'
'x+1/2, -y+1/2, z-1/2'

loop_
_atom_site_label
_atom_site_type_symbol
_atom_site_fract_x
_atom_site_fract_y
_atom_site_fract_z
_atom_site_U_iso_or_equiv
_atom_site_adp_type
_atom_site_occupancy
_atom_site_symmetry_multiplicity
_atom_site_calc_flag
_atom_site_refinement_flags
W1 W 0.77386(2) 0.28500(2) 0.53318(5) 0.04051(15) Uani 1 1 d .
Cl1 Cl 0.70610(14) 0.34371(11) 0.4789(3) 0.0547(9) Uani 1 1 d .
Cl2 Cl 0.86180(13) 0.26079(11) 0.5711(3) 0.0550(8) Uani 1 1 d .
N1 N 0.7721(4) 0.2722(3) 0.6970(9) 0.043(3) Uani 1 1 d .
N2 N 0.7835(3) 0.2986(3) 0.3507(8) 0.036(2) Uani 1 1 d .
C1 C 0.8121(5) 0.2966(4) 0.7991(10) 0.036(3) Uani 1 1 d .
C2 C 0.8025(5) 0.3453(4) 0.8291(10) 0.038(3) Uani 1 1 d .
C3 C 0.8445(5) 0.3677(4) 0.9172(10) 0.042(3) Uani 1 1 d .
H3 H 0.8402 0.4011 0.9385 0.050 Uiso 1 1 calc R
C4 C 0.8902(5) 0.3443(5) 0.9726(10) 0.044(3) Uani 1 1 d .
H4 H 0.9181 0.3613 1.0298 0.053 Uiso 1 1 calc R
C5 C 0.8966(5) 0.2949(5) 0.9457(10) 0.045(3) Uani 1 1 d .
H5 H 0.9286 0.2780 0.9876 0.054 Uiso 1 1 calc R
C6 C 0.8577(5) 0.2698(4) 0.8595(10) 0.040(3) Uani 1 1 d .
C7 C 0.8657(5) 0.2155(5) 0.8353(10) 0.048(3) Uani 1 1 d .
H7 H 0.8405 0.2069 0.7556 0.058 Uiso 1 1 calc R
C8 C 0.9226(5) 0.2029(5) 0.8334(11) 0.064(4) Uani 1 1 d .
H8A H 0.9340 0.2264 0.7818 0.097 Uiso 1 1 calc R
H8B H 0.9233 0.1691 0.8028 0.097 Uiso 1 1 calc R
H8C H 0.9471 0.2050 0.9144 0.097 Uiso 1 1 calc R
C9 C 0.8517(6) 0.1822(5) 0.9296(12) 0.058(4) Uani 1 1 d .
H9A H 0.8756 0.1904 1.0087 0.087 Uiso 1 1 calc R
H9B H 0.8565 0.1472 0.9117 0.087 Uiso 1 1 calc R
H9C H 0.8143 0.1879 0.9281 0.087 Uiso 1 1 calc R
C10 C 0.7512(5) 0.3737(4) 0.7751(11) 0.046(3) Uani 1 1 d .
H10 H 0.7264 0.3518 0.7147 0.055 Uiso 1 1 calc R
C11 C 0.7227(6) 0.3885(5) 0.8653(12) 0.062(4) Uani 1 1 d .
H11A H 0.7167 0.3590 0.9086 0.093 Uiso 1 1 calc R
H11B H 0.6881 0.4038 0.8243 0.093 Uiso 1 1 calc R
H11C H 0.7449 0.4124 0.9217 0.093 Uiso 1 1 calc R
C12 C 0.7605(6) 0.4205(4) 0.7122(11) 0.056(4) Uani 1 1 d .
H12A H 0.7779 0.4456 0.7714 0.084 Uiso 1 1 calc R
H12B H 0.7259 0.4333 0.6625 0.084 Uiso 1 1 calc R
H12C H 0.7837 0.4129 0.6619 0.084 Uiso 1 1 calc R
C13 C 0.7627(5) 0.2617(4) 0.2721(10) 0.039(3) Uani 1 1 d .
C14 C 0.7750(5) 0.2569(4) 0.1628(10) 0.037(3) Uani 1 1 d .
H14 H 0.7612 0.2301 0.1102 0.045 Uiso 1 1 calc R
C15 C 0.8075(4) 0.2919(4) 0.1352(9) 0.043(3) Uani 1 1 d .
H15 H 0.8171 0.2891 0.0632 0.051 Uiso 1 1 calc R
C16 C 0.8266(4) 0.3317(4) 0.2109(10) 0.042(3) Uani 1 1 d .
H16 H 0.8482 0.3566 0.1904 0.050 Uiso 1 1 calc R
C17 C 0.8134(4) 0.3342(4) 0.3169(9) 0.033(3) Uani 1 1 d .
C18 C 0.8315(4) 0.3784(4) 0.3960(9) 0.032(3) Uani 1 1 d .
C19 C 0.7975(5) 0.4190(4) 0.3907(10) 0.034(3) Uani 1 1 d .
C20 C 0.8173(4) 0.4597(3) 0.4640(9) 0.030(3) Uani 1 1 d .
H20 H 0.7942 0.4873 0.4614 0.037 Uiso 1 1 calc R
C21 C 0.8691(5) 0.4616(3) 0.5405(9) 0.035(3) Uani 1 1 d .
C22 C 0.9030(5) 0.4222(4) 0.5392(9) 0.035(3) Uani 1 1 d .
H22 H 0.9392 0.4236 0.5884 0.042 Uiso 1 1 calc R
C23 C 0.8858(4) 0.3800(4) 0.4673(9) 0.035(3) Uani 1 1 d .
C24 C 0.9276(4) 0.3417(4) 0.4636(10) 0.036(3) Uani 1 1 d .
H24 H 0.9083 0.3103 0.4310 0.043 Uiso 1 1 calc R
C25 C 0.9588(5) 0.3582(4) 0.3798(11) 0.053(3) Uani 1 1 d .
H25A H 0.9341 0.3625 0.2995 0.079 Uiso 1 1 calc R
H25B H 0.9858 0.3330 0.3779 0.079 Uiso 1 1 calc R
H25C H 0.9768 0.3898 0.4075 0.079 Uiso 1 1 calc R
C26 C 0.9670(4) 0.3297(4) 0.5871(10) 0.045(3) Uani 1 1 d .
H26A H 0.9895 0.3588 0.6171 0.068 Uiso 1 1 calc R
H26B H 0.9900 0.3017 0.5798 0.068 Uiso 1 1 calc R
H26C H 0.9466 0.3210 0.6426 0.068 Uiso 1 1 calc R
C27 C 0.8881(4) 0.5062(4) 0.6218(9) 0.035(3) Uani 1 1 d .
H27 H 0.8583 0.5311 0.6036 0.042 Uiso 1 1 calc R
C28 C 0.9362(4) 0.5303(3) 0.5993(9) 0.033(3) Uani 1 1 d .
H28A H 0.9671 0.5078 0.6240 0.049 Uiso 1 1 calc R
H28B H 0.9444 0.5612 0.6450 0.049 Uiso 1 1 calc R
H28C H 0.9285 0.5376 0.5142 0.049 Uiso 1 1 calc R
C29 C 0.9001(5) 0.4914(5) 0.7539(10) 0.058(4) Uani 1 1 d .
H29A H 0.9273 0.4651 0.7725 0.088 Uiso 1 1 calc R
H29B H 0.8671 0.4794 0.7688 0.088 Uiso 1 1 calc R
H29C H 0.9136 0.5204 0.8043 0.088 Uiso 1 1 calc R
C30 C 0.7430(5) 0.4214(4) 0.2975(10) 0.042(3) Uani 1 1 d .
H30 H 0.7288 0.3867 0.2853 0.050 Uiso 1 1 calc R
C31 C 0.7014(5) 0.4522(4) 0.3329(12) 0.050(3) Uani 1 1 d .
H31A H 0.7120 0.4873 0.3375 0.075 Uiso 1 1 calc R
H31B H 0.6990 0.4412 0.4108 0.075 Uiso 1 1 calc R
H31C H 0.6664 0.4482 0.2733 0.075 Uiso 1 1 calc R
C32 C 0.7492(5) 0.4389(4) 0.1792(10) 0.045(3) Uani 1 1 d .
H32A H 0.7136 0.4417 0.1209 0.068 Uiso 1 1 calc R
H32B H 0.7709 0.4149 0.1506 0.068 Uiso 1 1 calc R
H32C H 0.7670 0.4713 0.1897 0.068 Uiso 1 1 calc R

loop_
_atom_site_aniso_label
_atom_site_aniso_U_11
_atom_site_aniso_U_22
_atom_site_aniso_U_33
_atom_site_aniso_U_23
_atom_site_aniso_U_13
_atom_site_aniso_U_12
W1 0.0513(3) 0.0370(2) 0.0342(2) -0.0033(3) 0.01409(18) -0.0099(4)
Cl1 0.066(2) 0.0478(19) 0.057(2) -0.0002(15) 0.0290(18) -0.0055(16)
Cl2 0.056(2) 0.0596(19) 0.050(2) 0.0091(15) 0.0173(16) -0.0028(16)
N1 0.044(6) 0.031(6) 0.055(6) 0.003(4) 0.016(5) -0.011(4)
N2 0.035(5) 0.030(6) 0.042(6) -0.004(4) 0.010(4) -0.013(4)
C1 0.049(8) 0.036(8) 0.029(6) -0.007(5) 0.018(6) -0.006(5)
C2 0.052(8) 0.029(6) 0.040(7) 0.007(5) 0.025(6) -0.005(6)
C3 0.057(9) 0.034(7) 0.038(7) -0.018(6) 0.018(7) -0.023(6)
C4 0.034(8) 0.061(9) 0.034(7) 0.005(6) 0.006(6) -0.019(6)
C5 0.044(7) 0.053(9) 0.036(7) -0.009(6) 0.008(6) -0.016(6)
C6 0.058(8) 0.037(7) 0.032(7) -0.006(5) 0.022(6) -0.008(6)
C7 0.060(8) 0.044(6) 0.040(7) 0.011(7) 0.013(6) 0.004(8)
C8 0.075(10) 0.058(10) 0.056(8) -0.004(6) 0.012(7) 0.008(7)
C9 0.078(11) 0.038(8) 0.053(9) 0.000(7) 0.011(8) -0.004(7)
C10 0.045(8) 0.046(8) 0.044(8) 0.006(6) 0.010(6) -0.002(6)
C11 0.085(11) 0.054(8) 0.052(9) -0.017(7) 0.029(8) -0.001(8)
C12 0.086(11) 0.039(7) 0.041(8) 0.002(6) 0.017(7) -0.010(7)
C13 0.048(8) 0.029(6) 0.035(7) 0.002(5) 0.006(6) -0.009(6)
C14 0.048(8) 0.028(6) 0.033(7) -0.002(5) 0.008(5) -0.013(5)
C15 0.058(8) 0.043(7) 0.025(6) -0.005(6) 0.009(5) -0.006(6)
C16 0.033(7) 0.053(7) 0.041(7) -0.008(6) 0.015(6) -0.018(6)
C17 0.028(6) 0.049(7) 0.023(6) -0.003(5) 0.007(5) 0.000(5)
C18 0.037(7) 0.037(6) 0.021(6) 0.006(5) 0.007(5) -0.001(5)
C19 0.036(7) 0.030(6) 0.037(7) 0.011(5) 0.013(6) -0.002(5)
C20 0.047(7) 0.020(5) 0.028(6) 0.004(4) 0.016(5) 0.001(5)
C21 0.050(8) 0.016(5) 0.032(7) 0.007(4) 0.002(6) -0.006(5)
C22 0.043(7) 0.039(6) 0.021(6) 0.010(5) 0.007(5) -0.004(6)
C23 0.041(7) 0.031(6) 0.031(6) 0.004(5) 0.007(5) -0.008(5)
C24 0.036(7) 0.028(6) 0.043(7) 0.008(5) 0.012(6) 0.008(5)
C25 0.044(8) 0.051(7) 0.059(9) 0.008(6) 0.008(7) -0.001(6)
C26 0.040(7) 0.038(7) 0.052(8) -0.005(6) 0.005(6) 0.010(5)
C27 0.034(7) 0.033(6) 0.033(7) -0.015(5) 0.002(5) -0.007(5)
C28 0.046(7) 0.017(5) 0.034(7) 0.004(4) 0.009(5) 0.006(5)
C29 0.070(10) 0.068(9) 0.035(8) -0.007(6) 0.011(7) -0.006(7)
C30 0.041(8) 0.037(6) 0.039(7) 0.009(5) -0.001(6) -0.008(6)
C31 0.043(8) 0.048(7) 0.061(9) 0.003(6) 0.019(7) 0.005(6)
C32 0.048(8) 0.043(7) 0.037(8) 0.004(6) -0.001(6) 0.005(6)

loop_
_atom_type_symbol
_atom_type_description
_atom_type_scat_dispersion_real
_atom_type_scat_dispersion_imag
_atom_type_scat_source
C C 0.0033 0.0016 'International Tables Vol C Tables 4.2.6.8 and 6.1.1.4'
H H 0.0000 0.0000 'International Tables Vol C Tables 4.2.6.8 and 6.1.1.4'
N N 0.0061 0.0033 'International Tables Vol C Tables 4.2.6.8 and 6.1.1.4'
Cl Cl 0.1484 0.1585 'International Tables Vol C Tables 4.2.6.8 and 6.1.1.4'
W W -0.8490 6.8722 'International Tables Vol C Tables 4.2.6.8 and 6.1.1.4'

loop_
_geom_angle_atom_site_label_1
_geom_angle_atom_site_label_2
_geom_angle_atom_site_label_3
_geom_angle
_geom_angle_site_symmetry_1
_geom_angle_site_symmetry_3
N1 W1 N2 175.1(4) . .
N1 W1 W1 91.4(2) . 7_656
N2 W1 W1 90.5(2) . 7_656
N1 W1 Cl2 93.7(3) . .
N2 W1 Cl2 81.5(2) . .
W1 W1 Cl2 104.20(9) 7_656 .
N1 W1 Cl1 99.1(3) . .
N2 W1 Cl1 85.0(2) . .
W1 W1 Cl1 100.21(9) 7_656 .
Cl2 W1 Cl1 152.09(11) . .
C13 N1 C1 115.4(9) 7_656 .
C13 N1 W1 124.5(7) 7_656 .
C1 N1 W1 120.0(7) . .
C13 N2 C17 117.7(9) . .
C13 N2 W1 113.3(7) . .
C17 N2 W1 128.3(7) . .
C6 C1 C2 123.0(11) . .
C6 C1 N1 118.2(9) . .
C2 C1 N1 118.8(11) . .
C1 C2 C3 115.6(11) . .
C1 C2 C10 124.7(11) . .
C3 C2 C10 119.7(10) . .
C4 C3 C2 123.2(11) . .
C3 C4 C5 119.4(11) . .
C6 C5 C4 121.6(12) . .
C5 C6 C1 117.0(10) . .
C5 C6 C7 119.8(11) . .
C1 C6 C7 123.2(10) . .
C6 C7 C8 113.8(11) . .
C6 C7 C9 110.6(10) . .
C8 C7 C9 108.1(11) . .
C2 C10 C11 113.1(10) . .
C2 C10 C12 112.3(10) . .
C11 C10 C12 107.6(11) . .
N2 C13 N1 117.3(10) . 7_656
N2 C13 C14 122.2(10) . .
N1 C13 C14 120.5(10) 7_656 .
C15 C14 C13 118.0(10) . .
C14 C15 C16 120.8(10) . .
C17 C16 C15 118.5(11) . .
N2 C17 C16 122.5(10) . .
N2 C17 C18 118.8(9) . .
C16 C17 C18 118.7(10) . .
C19 C18 C23 120.8(10) . .
C19 C18 C17 121.0(10) . .
C23 C18 C17 118.0(9) . .
C20 C19 C18 118.2(10) . .
C20 C19 C30 120.7(10) . .
C18 C19 C30 120.7(10) . .
C21 C20 C19 122.8(10) . .
C22 C21 C20 117.9(9) . .
C22 C21 C27 121.4(10) . .
C20 C21 C27 120.7(9) . .
C21 C22 C23 122.2(10) . .
C22 C23 C18 117.9(10) . .
C22 C23 C24 117.5(10) . .
C18 C23 C24 124.4(9) . .
C23 C24 C25 110.2(9) . .
C23 C24 C26 113.8(9) . .
C25 C24 C26 109.6(9) . .
C28 C27 C21 111.5(9) . .
C28 C27 C29 110.7(9) . .
C21 C27 C29 111.1(9) . .
C31 C30 C32 110.7(9) . .
C31 C30 C19 114.6(10) . .
C32 C30 C19 110.3(10) . .

loop_
_geom_bond_atom_site_label_1
_geom_bond_atom_site_label_2
_geom_bond_distance
_geom_bond_site_symmetry_2
W1 N1 1.965(9) .
W1 N2 2.255(9) .
W1 W1 2.2660(11) 7_656
W1 Cl2 2.292(3) .
W1 Cl1 2.314(3) .
N1 C13 1.404(13) 7_656
N1 C1 1.491(14) .
N2 C13 1.356(13) .
N2 C17 1.365(13) .
C1 C6 1.391(15) .
C1 C2 1.401(15) .
C2 C3 1.401(16) .
C2 C10 1.509(16) .
C3 C4 1.336(16) .
C4 C5 1.387(16) .
C5 C6 1.383(15) .
C6 C7 1.516(17) .
C7 C8 1.523(16) .
C7 C9 1.545(17) .
C10 C11 1.510(17) .
C10 C12 1.514(16) .
C13 N1 1.404(13) 7_656
C13 C14 1.414(15) .
C14 C15 1.365(14) .
C15 C16 1.387(15) .
C16 C17 1.383(14) .
C17 C18 1.499(14) .
C18 C19 1.396(14) .
C18 C23 1.415(15) .
C19 C20 1.394(14) .
C19 C30 1.519(15) .
C20 C21 1.386(15) .
C21 C22 1.381(14) .
C21 C27 1.524(13) .
C22 C23 1.409(14) .
C23 C24 1.508(14) .
C24 C25 1.512(15) .
C24 C26 1.546(15) .
C27 C28 1.496(14) .
C27 C29 1.541(15) .
C30 C31 1.512(16) .
C30 C32 1.518(16) .

loop_
_platon_squeeze_void_nr
_platon_squeeze_void_average_x
_platon_squeeze_void_average_y
_platon_squeeze_void_average_z
_platon_squeeze_void_volume
_platon_squeeze_void_count_electrons
_platon_squeeze_void_content
1 0.000 0.000 -0.018 1102 491 ' '
2 0.500 0.500 -0.017 1102 491 ' '
